data_4349131
loop_
_publ_author_name
'Fischer, Anne A.'
'Stracey, Nuru'
'Lindeman, Sergey V.'
'Brunold, Thomas C.'
'Fiedler, Adam T.'

_publ_section_title
;
 Synthesis, X-ray Structures, Electronic Properties, and O<sub>2</sub>/NO
 Reactivities of Thiol Dioxygenase Active-Site Models.
;
_journal_issue 22
_journal_name_full 'Inorganic chemistry'
_journal_page_first 11839
_journal_page_last 11853
_journal_paper_doi 10.1021/acs.inorgchem.6b01931
_journal_volume 55
_journal_year 2016
_chemical_formula_moiety 'C50 H45 Fe N7 P S, C24 H20 B, C H2 Cl, C H4 O'
_chemical_formula_sum 'C76 H71 B Cl Fe N7 O P S'
_chemical_formula_weight 1263.54
_space_group_crystal_system monoclinic
_space_group_IT_number 14
_space_group_name_Hall '-P 2ybc'
_space_group_name_H-M_alt 'P 1 21/c 1'
_atom_sites_solution_hydrogens geom
_atom_sites_solution_primary direct
_atom_sites_solution_secondary difmap
_audit_creation_date 2015-04-17
_audit_creation_method
;
Olex2 1.2
(compiled 2015.01.26 svn.r3150 for OlexSys, GUI svn.r4998)
;
_cell_angle_alpha 90.00
_cell_angle_beta 108.0967(14)
_cell_angle_gamma 90.00
_cell_formula_units_Z 4
_cell_length_a 19.2143(3)
_cell_length_b 21.0046(2)
_cell_length_c 17.0445(2)
_cell_measurement_reflns_used 16474
_cell_measurement_temperature 100.00(10)
_cell_measurement_theta_max 74.0790
_cell_measurement_theta_min 3.1650
_cell_volume 6538.69(15)
_computing_cell_refinement 'CrysAlisPro 1.171.38.30a (Agilent, 2015)'
_computing_data_collection 'CrysAlisPro 1.171.38.30a (Agilent, 2015)'
_computing_data_reduction 'CrysAlisPro 1.171.38.30a (Agilent, 2015)'
_computing_molecular_graphics 'Olex2 (Dolomanov et al., 2009)'
_computing_publication_material 'Olex2 (Dolomanov et al., 2009)'
_computing_structure_refinement 'XL (Sheldrick, 2008)'
_computing_structure_solution 'ShelXS (Sheldrick, 2008)'
_diffrn_ambient_environment N~2~
_diffrn_ambient_temperature 100.00(10)
_diffrn_detector 'CCD plate'
_diffrn_detector_area_resol_mean 10.3756
_diffrn_detector_type Atlas
_diffrn_measured_fraction_theta_full 0.996
_diffrn_measured_fraction_theta_max 0.975
_diffrn_measurement_details
;
List of Runs (angles in degrees, time in seconds):

  # Type    Start    End  Width  t~exp~   \w     \q     \k     \f   Frames
--------------------------------------------------------------------------
  1  \w   -124.00 -79.00   1.00   10.00    --  -41.40 -99.00-180.00   45
  2  \w   -124.00 -79.00   1.00   10.00    --  -41.40 -99.00 150.00   45
  3  \w   -120.00  -8.00   1.00   10.00    --  -41.40 -77.00  90.00  112
  4  \w    -96.00  -2.00   1.00   10.00    --  -41.40 125.00-180.00   94
  5  \w     81.00 178.00   1.00   30.00    --  108.29  45.00 120.00   97
  6  \w     94.00 178.00   1.00   30.00    --  108.29 125.00  30.00   84
  7  \w     34.00 139.00   1.00   30.00    --  108.29 -61.00  60.00  105
  8  \w     33.00 103.00   1.00   30.00    --  108.29-125.00   0.00   70
  9  \w     75.00 178.00   1.00   30.00    --  108.29  77.00-180.00  103
 10  \w     78.00 178.00   1.00   30.00    --  108.29  30.00 -60.00  100
 11  \w    -36.00 -12.00   1.00   10.00    --  -41.40 -57.00-180.00   24
 12  \w   -115.00 -12.00   1.00   10.00    --  -41.40 -57.00 -30.00  103
 13  \w    -46.00  -8.00   1.00   10.00    --  -41.40 -77.00 -90.00   38
 14  \w     75.00 178.00   1.00   30.00    --  108.29  77.00 150.00  103
 15  \w     81.00 178.00   1.00   30.00    --  108.29  45.00-120.00   97
 16  \w     94.00 178.00   1.00   30.00    --  108.29 125.00 -30.00   84
 17  \w     78.00 145.00   1.00   30.00    --  108.29  61.00  60.00   67
 18  \w     78.00 108.00   1.00   30.00    --  108.29  30.00  30.00   30
;
_diffrn_measurement_device 'four-circle diffractometer'
_diffrn_measurement_device_type 'SuperNova, Dual, Cu at zero, Atlas'
_diffrn_measurement_method '\w scans'
_diffrn_orient_matrix_type 'CrysAlisPro convention (1999,Acta A55,543-557)'
_diffrn_orient_matrix_UB_11 -0.0627732000
_diffrn_orient_matrix_UB_12 -0.0462991000
_diffrn_orient_matrix_UB_13 -0.0022144000
_diffrn_orient_matrix_UB_21 -0.0551318000
_diffrn_orient_matrix_UB_22 0.0454645000
_diffrn_orient_matrix_UB_23 -0.0585850000
_diffrn_orient_matrix_UB_31 0.0117772000
_diffrn_orient_matrix_UB_32 -0.0341770000
_diffrn_orient_matrix_UB_33 -0.0748225000
_diffrn_radiation_monochromator mirror
_diffrn_radiation_probe x-ray
_diffrn_radiation_type CuK\a
_diffrn_radiation_wavelength 1.54184
_diffrn_reflns_av_R_equivalents 0.0499
_diffrn_reflns_av_unetI/netI 0.0400
_diffrn_reflns_limit_h_max 23
_diffrn_reflns_limit_h_min -23
_diffrn_reflns_limit_k_max 25
_diffrn_reflns_limit_k_min -26
_diffrn_reflns_limit_l_max 20
_diffrn_reflns_limit_l_min -20
_diffrn_reflns_number 53840
_diffrn_reflns_theta_full 72.00
_diffrn_reflns_theta_max 74.77
_diffrn_reflns_theta_min 3.21
_diffrn_source 'micro-focus sealed X-ray tube'
_diffrn_source_type 'SuperNova (Cu) X-ray Source'
_exptl_absorpt_coefficient_mu 3.152
_exptl_absorpt_correction_T_max 0.938
_exptl_absorpt_correction_T_min 0.445
_exptl_absorpt_correction_type gaussian
_exptl_absorpt_process_details
;
CrysAlisPro 1.171.38.30a (Agilent, 2015)
Numerical absorption correction based on gaussian integration over
			a multifaceted crystal model
Empirical absorption correction using spherical harmonics,
 implemented in SCALE3 ABSPACK scaling algorithm.
;
_exptl_crystal_colour yellow
_exptl_crystal_colour_primary yellow
_exptl_crystal_density_diffrn 1.284
_exptl_crystal_density_method 'not measured'
_exptl_crystal_description plate
_exptl_crystal_F_000 2652
_exptl_crystal_size_max 0.391
_exptl_crystal_size_mid 0.24
_exptl_crystal_size_min 0.02
_refine_diff_density_max 0.728
_refine_diff_density_min -0.428
_refine_diff_density_rms 0.049
_refine_ls_extinction_method none
_refine_ls_goodness_of_fit_ref 1.026
_refine_ls_hydrogen_treatment constr
_refine_ls_matrix_type full
_refine_ls_number_parameters 807
_refine_ls_number_reflns 13090
_refine_ls_number_restraints 0
_refine_ls_restrained_S_all 1.026
_refine_ls_R_factor_all 0.0494
_refine_ls_R_factor_gt 0.0381
_refine_ls_shift/su_max 0.001
_refine_ls_shift/su_mean 0.000
_refine_ls_structure_factor_coef Fsqd
_refine_ls_weighting_details 'calc w=1/[\s^2^(Fo^2^)+(0.0493P)^2^+1.6871P] where P=(Fo^2^+2Fc^2^)/3'
_refine_ls_weighting_scheme calc
_refine_ls_wR_factor_gt 0.0930
_refine_ls_wR_factor_ref 0.1003
_reflns_number_gt 10899
_reflns_number_total 13090
_reflns_threshold_expression >2sigma(I)
_cod_data_source_file ic6b01931_si_002.cif
_cod_data_source_block complex2
_cod_original_cell_volume 6538.68(14)
_cod_database_code 4349131
_chemical_oxdiff_formula 'Fe C50 H45 N7 O2 S P B C24 H20 C2 H4 O C H2 Cl'
_reflns_odcompleteness_completeness 99.97
_reflns_odcompleteness_iscentric 1
_reflns_odcompleteness_theta 66.97
_olex2_refinement_description
;
1. Fixed Uiso
 At 1.2 times of:
  All C(H) groups, All C(H,H) groups, All N(H,H) groups
 At 1.5 times of:
  All C(H,H,H) groups, All O(H) groups
2.a Secondary CH2 refined with riding coordinates:
 N7(H7A,H7B), C49(H49A,H49B), C50(H50A,H50B), C76(H76A,H76B)
2.b Aromatic/amide H refined with riding coordinates:
 C11(H11), C12(H12), C13(H13), C14(H14), C15(H15), C17(H17), C18(H18),
 C19(H19), C20(H20), C21(H21), C23(H23), C24(H24), C25(H25), C26(H26), C27(H27),
  C29(H29), C30(H30), C31(H31), C32(H32), C33(H33), C35(H35), C36(H36),
 C37(H37), C38(H38), C39(H39), C41(H41), C42(H42), C43(H43), C44(H44), C45(H45),
  C52(H52), C53(H53), C54(H54), C55(H55), C56(H56), C58(H58), C59(H59),
 C60(H60), C61(H61), C62(H62), C64(H64), C65(H65), C66(H66), C67(H67), C68(H68),
  C70(H70), C71(H71), C72(H72), C73(H73), C74(H74)
2.c Idealised Me refined as rotating group:
 C46(H46A,H46B,H46C), C47(H47A,H47B,H47C), C48(H48A,H48B,H48C), C75(H75A,H75B,
 H75C)
2.d Idealised tetrahedral OH refined as rotating group:
 O1(H1)
;
_olex2_date_sample_submission 2015-04-16
_olex2_submission_special_instructions 'No special instructions were received'
_oxdiff_exptl_absorpt_empirical_details
;
Empirical correction (ABSPACK) includes:
- Absorption correction using spherical harmonics
- Frame scaling
;
_oxdiff_exptl_absorpt_empirical_full_max 1.487
_oxdiff_exptl_absorpt_empirical_full_min 0.582

loop_
_space_group_symop_id
_space_group_symop_operation_xyz
1 'x, y, z'
2 '-x, y+1/2, -z+1/2'
3 '-x, -y, -z'
4 'x, -y-1/2, z-1/2'

loop_
_atom_site_label
_atom_site_type_symbol
_atom_site_fract_x
_atom_site_fract_y
_atom_site_fract_z
_atom_site_U_iso_or_equiv
_atom_site_adp_type
_atom_site_occupancy
_atom_site_calc_flag
_atom_site_refinement_flags_posn
Fe1 Fe 0.212350(15) 0.533670(12) 0.240114(17) 0.01822(7) Uani 1 d .
S1 S 0.13256(3) 0.61271(2) 0.17353(3) 0.02651(10) Uani 1 d .
P1 P 0.32871(2) 0.44450(2) 0.39699(3) 0.01882(9) Uani 1 d .
N1 N 0.17841(8) 0.46125(7) 0.31132(10) 0.0205(3) Uani 1 d .
N2 N 0.20911(8) 0.36194(7) 0.35028(10) 0.0205(3) Uani 1 d .
N3 N 0.31492(8) 0.49081(7) 0.23792(9) 0.0199(3) Uani 1 d .
N4 N 0.40070(8) 0.41675(7) 0.27973(10) 0.0204(3) Uani 1 d .
N5 N 0.28080(8) 0.57114(7) 0.35838(9) 0.0189(3) Uani 1 d .
N6 N 0.35058(8) 0.55724(7) 0.48819(9) 0.0191(3) Uani 1 d .
N7 N 0.15914(9) 0.47618(8) 0.12597(10) 0.0279(3) Uani 1 d .
H7A H 0.1947 0.4552 0.1103 0.033 Uiso 1 calc R
H7B H 0.1290 0.4461 0.1376 0.033 Uiso 1 calc R
C1 C 0.34909(9) 0.45186(8) 0.29969(11) 0.0191(3) Uani 1 d .
C2 C 0.40041(10) 0.43511(8) 0.20160(11) 0.0213(4) Uani 1 d .
C3 C 0.34691(10) 0.48113(8) 0.17673(11) 0.0208(3) Uani 1 d .
C4 C 0.31807(9) 0.52884(8) 0.41431(11) 0.0185(3) Uani 1 d .
C5 C 0.33303(9) 0.62130(8) 0.47910(11) 0.0193(3) Uani 1 d .
C6 C 0.28974(9) 0.62902(8) 0.39825(11) 0.0192(3) Uani 1 d .
C7 C 0.23286(10) 0.42284(8) 0.35125(11) 0.0199(3) Uani 1 d .
C8 C 0.13534(10) 0.36132(8) 0.30851(11) 0.0213(3) Uani 1 d .
C9 C 0.11634(10) 0.42321(8) 0.28560(11) 0.0210(3) Uani 1 d .
C10 C 0.45415(10) 0.41265(9) 0.16225(12) 0.0232(4) Uani 1 d .
C11 C 0.49340(11) 0.45797(10) 0.13303(14) 0.0316(4) Uani 1 d .
H11 H 0.4844 0.5020 0.1382 0.038 Uiso 1 calc R
C12 C 0.54509(12) 0.43919(11) 0.09669(15) 0.0387(5) Uani 1 d .
H12 H 0.5712 0.4703 0.0766 0.046 Uiso 1 calc R
C13 C 0.55891(11) 0.37467(11) 0.08946(14) 0.0362(5) Uani 1 d .
H13 H 0.5953 0.3617 0.0656 0.043 Uiso 1 calc R
C14 C 0.51961(11) 0.32957(10) 0.11703(12) 0.0300(4) Uani 1 d .
H14 H 0.5286 0.2856 0.1114 0.036 Uiso 1 calc R
C15 C 0.46713(10) 0.34806(9) 0.15292(12) 0.0254(4) Uani 1 d .
H15 H 0.4400 0.3167 0.1712 0.030 Uiso 1 calc R
C16 C 0.32297(10) 0.51654(8) 0.09851(11) 0.0217(4) Uani 1 d .
C17 C 0.30651(10) 0.58139(9) 0.09752(12) 0.0248(4) Uani 1 d .
H17 H 0.3116 0.6031 0.1479 0.030 Uiso 1 calc R
C18 C 0.28266(11) 0.61434(9) 0.02295(13) 0.0289(4) Uani 1 d .
H18 H 0.2713 0.6584 0.0224 0.035 Uiso 1 calc R
C19 C 0.27556(11) 0.58253(10) -0.05049(13) 0.0301(4) Uani 1 d .
H19 H 0.2595 0.6049 -0.1014 0.036 Uiso 1 calc R
C20 C 0.29185(11) 0.51822(10) -0.04994(13) 0.0288(4) Uani 1 d .
H20 H 0.2870 0.4967 -0.1004 0.035 Uiso 1 calc R
C21 C 0.31519(10) 0.48537(9) 0.02395(12) 0.0253(4) Uani 1 d .
H21 H 0.3260 0.4412 0.0240 0.030 Uiso 1 calc R
C22 C 0.36238(9) 0.66934(8) 0.54426(11) 0.0206(3) Uani 1 d .
C23 C 0.39904(10) 0.72244(8) 0.52678(12) 0.0243(4) Uani 1 d .
H23 H 0.4044 0.7271 0.4735 0.029 Uiso 1 calc R
C24 C 0.42765(11) 0.76838(9) 0.58694(13) 0.0294(4) Uani 1 d .
H24 H 0.4525 0.8042 0.5746 0.035 Uiso 1 calc R
C25 C 0.42011(11) 0.76220(9) 0.66465(13) 0.0315(4) Uani 1 d .
H25 H 0.4403 0.7933 0.7059 0.038 Uiso 1 calc R
C26 C 0.38282(11) 0.71017(10) 0.68201(13) 0.0299(4) Uani 1 d .
H26 H 0.3769 0.7061 0.7351 0.036 Uiso 1 calc R
C27 C 0.35401(10) 0.66388(9) 0.62217(12) 0.0257(4) Uani 1 d .
H27 H 0.3286 0.6285 0.6346 0.031 Uiso 1 calc R
C28 C 0.25534(10) 0.68795(8) 0.35699(11) 0.0208(3) Uani 1 d .
C29 C 0.26285(11) 0.70675(9) 0.28164(12) 0.0266(4) Uani 1 d .
H29 H 0.2922 0.6823 0.2571 0.032 Uiso 1 calc R
C30 C 0.22765(11) 0.76121(9) 0.24206(13) 0.0309(4) Uani 1 d .
H30 H 0.2326 0.7735 0.1904 0.037 Uiso 1 calc R
C31 C 0.18545(11) 0.79747(9) 0.27789(14) 0.0323(4) Uani 1 d .
H31 H 0.1612 0.8345 0.2507 0.039 Uiso 1 calc R
C32 C 0.17864(11) 0.77960(9) 0.35347(14) 0.0318(4) Uani 1 d .
H32 H 0.1499 0.8046 0.3782 0.038 Uiso 1 calc R
C33 C 0.21356(11) 0.72536(9) 0.39322(12) 0.0264(4) Uani 1 d .
H33 H 0.2090 0.7136 0.4453 0.032 Uiso 1 calc R
C34 C 0.09115(10) 0.30243(8) 0.29167(11) 0.0221(4) Uani 1 d .
C35 C 0.10396(11) 0.25739(9) 0.23738(13) 0.0275(4) Uani 1 d .
H35 H 0.1434 0.2630 0.2155 0.033 Uiso 1 calc R
C36 C 0.05880(12) 0.20431(9) 0.21557(14) 0.0320(4) Uani 1 d .
H36 H 0.0669 0.1739 0.1781 0.038 Uiso 1 calc R
C37 C 0.00198(11) 0.19576(9) 0.24856(14) 0.0320(4) Uani 1 d .
H37 H -0.0290 0.1596 0.2334 0.038 Uiso 1 calc R
C38 C -0.00978(11) 0.23976(9) 0.30358(14) 0.0308(4) Uani 1 d .
H38 H -0.0482 0.2332 0.3268 0.037 Uiso 1 calc R
C39 C 0.03432(11) 0.29338(9) 0.32503(12) 0.0264(4) Uani 1 d .
H39 H 0.0257 0.3238 0.3623 0.032 Uiso 1 calc R
C40 C 0.04288(10) 0.44887(8) 0.24346(12) 0.0234(4) Uani 1 d .
C41 C -0.00761(11) 0.41403(9) 0.18151(12) 0.0276(4) Uani 1 d .
H41 H 0.0064 0.3744 0.1641 0.033 Uiso 1 calc R
C42 C -0.07795(11) 0.43692(10) 0.14538(14) 0.0342(5) Uani 1 d .
H42 H -0.1120 0.4129 0.1034 0.041 Uiso 1 calc R
C43 C -0.09881(12) 0.49467(10) 0.17028(16) 0.0393(5) Uani 1 d .
H43 H -0.1472 0.5102 0.1457 0.047 Uiso 1 calc R
C44 C -0.04873(12) 0.52988(10) 0.23134(16) 0.0382(5) Uani 1 d .
H44 H -0.0629 0.5696 0.2483 0.046 Uiso 1 calc R
C45 C 0.02160(11) 0.50727(9) 0.26741(13) 0.0294(4) Uani 1 d .
H45 H 0.0556 0.5317 0.3088 0.035 Uiso 1 calc R
C46 C 0.44503(10) 0.36612(9) 0.33107(12) 0.0250(4) Uani 1 d .
H46A H 0.4528 0.3757 0.3894 0.037 Uiso 1 calc GR
H46B H 0.4924 0.3635 0.3209 0.037 Uiso 1 calc GR
H46C H 0.4194 0.3253 0.3171 0.037 Uiso 1 calc GR
C47 C 0.39377(11) 0.52525(9) 0.56412(12) 0.0252(4) Uani 1 d .
H47A H 0.3642 0.5207 0.6014 0.038 Uiso 1 calc GR
H47B H 0.4375 0.5506 0.5912 0.038 Uiso 1 calc GR
H47C H 0.4086 0.4831 0.5506 0.038 Uiso 1 calc GR
C48 C 0.25265(10) 0.30605(8) 0.38714(12) 0.0249(4) Uani 1 d .
H48A H 0.2614 0.2799 0.3435 0.037 Uiso 1 calc GR
H48B H 0.2260 0.2809 0.4170 0.037 Uiso 1 calc GR
H48C H 0.2996 0.3199 0.4256 0.037 Uiso 1 calc GR
C49 C 0.07263(11) 0.56443(10) 0.08941(13) 0.0331(4) Uani 1 d .
H49A H 0.0365 0.5417 0.1097 0.040 Uiso 1 calc R
H49B H 0.0454 0.5928 0.0438 0.040 Uiso 1 calc R
C50 C 0.11600(11) 0.51655(10) 0.05730(13) 0.0316(4) Uani 1 d .
H50A H 0.0823 0.4898 0.0143 0.038 Uiso 1 calc R
H50B H 0.1491 0.5391 0.0323 0.038 Uiso 1 calc R
Cl1 Cl -0.00499(4) 0.40009(3) 0.52463(5) 0.0626(2) Uani 1 d .
C76 C -0.00235(16) 0.47386(13) 0.47052(19) 0.0549(7) Uani 1 d .
H76A H 0.0407 0.4745 0.4504 0.066 Uiso 1 calc R
H76B H -0.0471 0.4783 0.4226 0.066 Uiso 1 calc R
O1 O 0.14406(12) 0.70271(10) 0.02574(14) 0.0635(6) Uani 1 d .
H1 H 0.1480 0.6804 0.0678 0.095 Uiso 1 calc GR
C75 C 0.08127(19) 0.74098(16) 0.0093(2) 0.0738(11) Uani 1 d .
H75A H 0.0710 0.7603 -0.0455 0.111 Uiso 1 calc GR
H75B H 0.0895 0.7746 0.0511 0.111 Uiso 1 calc GR
H75C H 0.0395 0.7148 0.0108 0.111 Uiso 1 calc GR
C51 C 0.26111(10) 0.43028(8) 0.64427(12) 0.0221(4) Uani 1 d .
C52 C 0.25900(12) 0.48175(9) 0.69589(13) 0.0302(4) Uani 1 d .
H52 H 0.2787 0.4762 0.7539 0.036 Uiso 1 calc R
C53 C 0.22915(13) 0.54078(9) 0.66566(15) 0.0357(5) Uani 1 d .
H53 H 0.2288 0.5742 0.7030 0.043 Uiso 1 calc R
C54 C 0.20006(11) 0.55083(10) 0.58145(15) 0.0333(5) Uani 1 d .
H54 H 0.1790 0.5907 0.5607 0.040 Uiso 1 calc R
C55 C 0.20222(10) 0.50164(9) 0.52772(13) 0.0288(4) Uani 1 d .
H55 H 0.1829 0.5078 0.4698 0.035 Uiso 1 calc R
C56 C 0.23290(10) 0.44329(9) 0.55915(12) 0.0244(4) Uani 1 d .
H56 H 0.2349 0.4107 0.5213 0.029 Uiso 1 calc R
C57 C 0.25147(10) 0.29982(8) 0.63416(11) 0.0216(4) Uani 1 d .
C58 C 0.18042(10) 0.30173(9) 0.57783(12) 0.0255(4) Uani 1 d .
H58 H 0.1575 0.3419 0.5628 0.031 Uiso 1 calc R
C59 C 0.14210(11) 0.24684(10) 0.54305(13) 0.0308(4) Uani 1 d .
H59 H 0.0945 0.2504 0.5044 0.037 Uiso 1 calc R
C60 C 0.17320(12) 0.18723(10) 0.56473(13) 0.0308(4) Uani 1 d .
H60 H 0.1476 0.1498 0.5406 0.037 Uiso 1 calc R
C61 C 0.24235(11) 0.18325(9) 0.62221(14) 0.0303(4) Uani 1 d .
H61 H 0.2639 0.1428 0.6389 0.036 Uiso 1 calc R
C62 C 0.28013(10) 0.23824(9) 0.65542(12) 0.0258(4) Uani 1 d .
H62 H 0.3276 0.2341 0.6943 0.031 Uiso 1 calc R
C63 C 0.37971(10) 0.36419(8) 0.66228(11) 0.0219(4) Uani 1 d .
C64 C 0.39614(10) 0.33026(9) 0.59946(12) 0.0251(4) Uani 1 d .
H64 H 0.3611 0.3008 0.5678 0.030 Uiso 1 calc R
C65 C 0.46182(11) 0.33788(9) 0.58135(13) 0.0301(4) Uani 1 d .
H65 H 0.4699 0.3148 0.5370 0.036 Uiso 1 calc R
C66 C 0.51534(11) 0.37919(9) 0.62812(14) 0.0310(4) Uani 1 d .
H66 H 0.5605 0.3841 0.6168 0.037 Uiso 1 calc R
C67 C 0.50139(11) 0.41305(9) 0.69167(13) 0.0302(4) Uani 1 d .
H67 H 0.5374 0.4412 0.7246 0.036 Uiso 1 calc R
C68 C 0.43503(11) 0.40597(9) 0.70731(12) 0.0263(4) Uani 1 d .
H68 H 0.4266 0.4304 0.7504 0.032 Uiso 1 calc R
C69 C 0.30948(10) 0.35262(8) 0.77775(11) 0.0231(4) Uani 1 d .
C70 C 0.24980(11) 0.36273(8) 0.80749(12) 0.0269(4) Uani 1 d .
H70 H 0.2049 0.3775 0.7702 0.032 Uiso 1 calc R
C71 C 0.25398(13) 0.35201(9) 0.88917(14) 0.0327(5) Uani 1 d .
H71 H 0.2125 0.3598 0.9068 0.039 Uiso 1 calc R
C72 C 0.31835(13) 0.33000(9) 0.94507(13) 0.0341(5) Uani 1 d .
H72 H 0.3215 0.3230 1.0011 0.041 Uiso 1 calc R
C73 C 0.37796(13) 0.31844(10) 0.91813(13) 0.0338(5) Uani 1 d .
H73 H 0.4222 0.3028 0.9556 0.041 Uiso 1 calc R
C74 C 0.37323(11) 0.32969(9) 0.83577(12) 0.0290(4) Uani 1 d .
H74 H 0.4149 0.3215 0.8186 0.035 Uiso 1 calc R
B1 B 0.30008(11) 0.36178(9) 0.67936(13) 0.0212(4) Uani 1 d .

loop_
_atom_site_aniso_label
_atom_site_aniso_U_11
_atom_site_aniso_U_22
_atom_site_aniso_U_33
_atom_site_aniso_U_23
_atom_site_aniso_U_13
_atom_site_aniso_U_12
Fe1 0.02158(14) 0.01654(14) 0.01757(14) 0.00009(10) 0.00757(10) 0.00097(10)
S1 0.0289(2) 0.0224(2) 0.0281(2) 0.00289(18) 0.00850(18) 0.00483(16)
P1 0.0231(2) 0.0155(2) 0.0188(2) 0.00035(16) 0.00788(16) 0.00065(15)
N1 0.0241(7) 0.0173(7) 0.0212(8) 0.0001(6) 0.0087(6) -0.0005(5)
N2 0.0269(7) 0.0155(7) 0.0212(8) 0.0001(6) 0.0103(6) -0.0012(6)
N3 0.0242(7) 0.0180(7) 0.0190(8) -0.0014(6) 0.0086(6) -0.0012(5)
N4 0.0222(7) 0.0178(7) 0.0224(8) -0.0018(6) 0.0084(6) 0.0012(5)
N5 0.0228(7) 0.0172(7) 0.0178(7) -0.0003(5) 0.0080(6) -0.0001(5)
N6 0.0235(7) 0.0167(7) 0.0180(7) 0.0000(5) 0.0079(6) -0.0012(5)
N7 0.0326(8) 0.0262(8) 0.0243(9) -0.0035(6) 0.0080(7) -0.0003(6)
C1 0.0231(8) 0.0178(8) 0.0185(9) -0.0016(6) 0.0096(6) 0.0000(6)
C2 0.0238(8) 0.0203(8) 0.0217(9) -0.0036(7) 0.0096(7) -0.0031(6)
C3 0.0246(8) 0.0171(8) 0.0227(9) -0.0042(7) 0.0100(7) -0.0026(6)
C4 0.0218(8) 0.0185(8) 0.0170(9) -0.0002(6) 0.0085(6) -0.0009(6)
C5 0.0231(8) 0.0182(8) 0.0194(9) 0.0004(7) 0.0105(7) -0.0008(6)
C6 0.0241(8) 0.0173(8) 0.0193(9) -0.0003(6) 0.0114(7) -0.0001(6)
C7 0.0276(9) 0.0165(8) 0.0177(9) -0.0013(6) 0.0102(7) -0.0014(6)
C8 0.0270(9) 0.0197(8) 0.0197(9) -0.0004(7) 0.0110(7) -0.0021(7)
C9 0.0250(9) 0.0196(8) 0.0201(9) -0.0015(7) 0.0095(7) -0.0041(7)
C10 0.0237(8) 0.0264(9) 0.0204(9) -0.0043(7) 0.0084(7) 0.0000(7)
C11 0.0329(10) 0.0309(10) 0.0353(12) -0.0041(8) 0.0170(9) -0.0048(8)
C12 0.0358(11) 0.0460(13) 0.0419(13) -0.0067(10) 0.0233(10) -0.0091(9)
C13 0.0292(10) 0.0519(13) 0.0319(12) -0.0129(10) 0.0159(9) -0.0012(9)
C14 0.0310(10) 0.0347(11) 0.0255(10) -0.0085(8) 0.0105(8) 0.0053(8)
C15 0.0274(9) 0.0270(9) 0.0231(10) -0.0028(7) 0.0098(7) 0.0007(7)
C16 0.0231(8) 0.0226(9) 0.0212(9) -0.0003(7) 0.0097(7) -0.0014(7)
C17 0.0280(9) 0.0232(9) 0.0255(10) -0.0015(7) 0.0117(7) -0.0015(7)
C18 0.0300(10) 0.0245(9) 0.0338(11) 0.0053(8) 0.0125(8) 0.0016(7)
C19 0.0266(9) 0.0383(11) 0.0268(10) 0.0098(8) 0.0102(8) -0.0009(8)
C20 0.0286(9) 0.0378(11) 0.0219(10) -0.0031(8) 0.0106(8) -0.0039(8)
C21 0.0271(9) 0.0258(9) 0.0247(10) -0.0043(7) 0.0106(7) -0.0013(7)
C22 0.0224(8) 0.0190(8) 0.0211(9) -0.0024(7) 0.0077(7) 0.0009(6)
C23 0.0282(9) 0.0216(9) 0.0237(10) -0.0009(7) 0.0089(7) -0.0015(7)
C24 0.0326(10) 0.0203(9) 0.0327(11) -0.0033(8) 0.0064(8) -0.0025(7)
C25 0.0351(10) 0.0256(10) 0.0294(11) -0.0114(8) 0.0036(8) 0.0036(8)
C26 0.0320(10) 0.0370(11) 0.0216(10) -0.0070(8) 0.0094(8) 0.0058(8)
C27 0.0266(9) 0.0290(9) 0.0235(10) -0.0012(7) 0.0109(7) 0.0003(7)
C28 0.0243(8) 0.0164(8) 0.0220(9) -0.0020(7) 0.0077(7) -0.0012(6)
C29 0.0330(10) 0.0228(9) 0.0267(10) 0.0000(7) 0.0131(8) 0.0003(7)
C30 0.0381(11) 0.0270(10) 0.0289(11) 0.0074(8) 0.0121(8) -0.0031(8)
C31 0.0360(11) 0.0195(9) 0.0384(12) 0.0054(8) 0.0072(9) 0.0007(7)
C32 0.0358(11) 0.0230(9) 0.0372(12) -0.0019(8) 0.0123(9) 0.0073(8)
C33 0.0340(10) 0.0228(9) 0.0247(10) -0.0015(7) 0.0126(8) 0.0022(7)
C34 0.0270(9) 0.0180(8) 0.0207(9) 0.0014(7) 0.0067(7) -0.0025(7)
C35 0.0331(10) 0.0233(9) 0.0295(10) -0.0028(8) 0.0146(8) -0.0050(7)
C36 0.0396(11) 0.0238(9) 0.0341(12) -0.0075(8) 0.0135(9) -0.0052(8)
C37 0.0335(10) 0.0208(9) 0.0409(12) -0.0008(8) 0.0105(9) -0.0081(7)
C38 0.0305(10) 0.0267(10) 0.0388(12) 0.0038(8) 0.0160(9) -0.0036(8)
C39 0.0324(10) 0.0211(9) 0.0286(10) 0.0001(7) 0.0137(8) -0.0014(7)
C40 0.0249(9) 0.0206(8) 0.0256(10) 0.0042(7) 0.0093(7) -0.0027(7)
C41 0.0318(10) 0.0223(9) 0.0274(10) 0.0049(7) 0.0073(8) -0.0031(7)
C42 0.0304(10) 0.0295(10) 0.0369(12) 0.0089(9) 0.0021(8) -0.0073(8)
C43 0.0252(10) 0.0337(11) 0.0548(15) 0.0103(10) 0.0061(9) 0.0009(8)
C44 0.0313(11) 0.0272(10) 0.0559(15) -0.0007(9) 0.0133(10) 0.0036(8)
C45 0.0273(9) 0.0254(10) 0.0362(12) -0.0007(8) 0.0110(8) -0.0016(7)
C46 0.0271(9) 0.0232(9) 0.0245(10) 0.0006(7) 0.0077(7) 0.0049(7)
C47 0.0326(10) 0.0220(9) 0.0185(9) 0.0026(7) 0.0042(7) 0.0006(7)
C48 0.0301(9) 0.0156(8) 0.0287(10) 0.0021(7) 0.0089(8) 0.0011(7)
C49 0.0287(10) 0.0369(11) 0.0293(11) 0.0036(8) 0.0026(8) 0.0001(8)
C50 0.0331(10) 0.0383(11) 0.0210(10) -0.0023(8) 0.0047(8) -0.0046(8)
Cl1 0.0550(4) 0.0387(3) 0.0852(5) 0.0227(3) 0.0085(3) -0.0016(3)
C76 0.0517(15) 0.0565(16) 0.0590(18) 0.0082(13) 0.0209(13) -0.0027(12)
O1 0.0677(12) 0.0760(14) 0.0622(13) 0.0392(11) 0.0427(11) 0.0327(11)
C75 0.080(2) 0.085(2) 0.076(2) 0.0465(18) 0.0526(19) 0.0473(18)
C51 0.0255(9) 0.0219(9) 0.0227(9) 0.0007(7) 0.0127(7) -0.0013(7)
C52 0.0444(11) 0.0252(9) 0.0261(10) 0.0007(8) 0.0183(9) -0.0012(8)
C53 0.0529(13) 0.0224(10) 0.0415(13) -0.0009(9) 0.0290(11) 0.0029(9)
C54 0.0351(11) 0.0249(10) 0.0462(13) 0.0106(9) 0.0217(9) 0.0051(8)
C55 0.0280(9) 0.0305(10) 0.0300(11) 0.0081(8) 0.0121(8) -0.0003(7)
C56 0.0273(9) 0.0242(9) 0.0249(10) 0.0006(7) 0.0126(7) -0.0015(7)
C57 0.0263(9) 0.0239(9) 0.0181(9) -0.0003(7) 0.0122(7) 0.0002(7)
C58 0.0285(9) 0.0251(9) 0.0240(10) 0.0043(7) 0.0098(7) 0.0008(7)
C59 0.0311(10) 0.0349(11) 0.0246(10) 0.0038(8) 0.0061(8) -0.0046(8)
C60 0.0389(11) 0.0272(10) 0.0282(11) -0.0053(8) 0.0133(8) -0.0090(8)
C61 0.0356(10) 0.0218(9) 0.0372(12) -0.0012(8) 0.0167(9) 0.0028(8)
C62 0.0269(9) 0.0244(9) 0.0278(10) 0.0000(7) 0.0109(7) 0.0016(7)
C63 0.0273(9) 0.0205(8) 0.0189(9) 0.0048(7) 0.0086(7) 0.0018(7)
C64 0.0293(9) 0.0244(9) 0.0232(10) 0.0020(7) 0.0106(7) 0.0009(7)
C65 0.0382(11) 0.0284(10) 0.0292(11) 0.0039(8) 0.0186(8) 0.0057(8)
C66 0.0274(9) 0.0309(10) 0.0388(12) 0.0105(9) 0.0164(8) 0.0029(8)
C67 0.0284(10) 0.0273(10) 0.0324(11) 0.0063(8) 0.0058(8) -0.0031(7)
C68 0.0317(10) 0.0236(9) 0.0238(10) 0.0018(7) 0.0091(8) 0.0000(7)
C69 0.0339(9) 0.0174(8) 0.0195(9) -0.0011(7) 0.0106(7) -0.0030(7)
C70 0.0414(11) 0.0189(8) 0.0244(10) -0.0001(7) 0.0160(8) -0.0010(7)
C71 0.0549(13) 0.0199(9) 0.0319(11) -0.0038(8) 0.0259(10) -0.0030(8)
C72 0.0629(14) 0.0234(10) 0.0193(10) -0.0027(8) 0.0175(9) -0.0099(9)
C73 0.0460(12) 0.0298(10) 0.0218(10) 0.0022(8) 0.0051(8) -0.0078(9)
C74 0.0344(10) 0.0296(10) 0.0217(10) 0.0009(8) 0.0069(8) -0.0040(8)
B1 0.0272(10) 0.0200(9) 0.0183(10) -0.0009(7) 0.0096(8) 0.0002(7)

loop_
_atom_type_symbol
_atom_type_description
_atom_type_scat_dispersion_real
_atom_type_scat_dispersion_imag
_atom_type_scat_source
C C 0.0181 0.0091 'International Tables Vol C Tables 4.2.6.8 and 6.1.1.4'
H H 0.0000 0.0000 'International Tables Vol C Tables 4.2.6.8 and 6.1.1.4'
B B 0.0090 0.0039 'International Tables Vol C Tables 4.2.6.8 and 6.1.1.4'
Cl Cl 0.3639 0.7018 'International Tables Vol C Tables 4.2.6.8 and 6.1.1.4'
Fe Fe -1.1336 3.1974 'International Tables Vol C Tables 4.2.6.8 and 6.1.1.4'
N N 0.0311 0.0180 'International Tables Vol C Tables 4.2.6.8 and 6.1.1.4'
O O 0.0492 0.0322 'International Tables Vol C Tables 4.2.6.8 and 6.1.1.4'
P P 0.2955 0.4335 'International Tables Vol C Tables 4.2.6.8 and 6.1.1.4'
S S 0.3331 0.5567 'International Tables Vol C Tables 4.2.6.8 and 6.1.1.4'

loop_
_exptl_crystal_face_index_h
_exptl_crystal_face_index_k
_exptl_crystal_face_index_l
_exptl_crystal_face_perp_dist
1 -14 -1 0.1141
-4 -8 9 0.1635
-4 10 7 0.1294
5 -5 -10 0.2100
-12 0 0 0.0085
12 0 0 0.0115
2 9 -8 0.0907
-1 13 -2 0.1054

loop_
_geom_angle_atom_site_label_1
_geom_angle_atom_site_label_2
_geom_angle_atom_site_label_3
_geom_angle
_geom_angle_site_symmetry_1
N1 Fe1 S1 120.73(4) .
N1 Fe1 N3 98.67(6) .
N1 Fe1 N5 86.32(6) .
N1 Fe1 N7 88.43(6) .
N3 Fe1 S1 139.15(4) .
N3 Fe1 N5 82.88(6) .
N3 Fe1 N7 86.20(6) .
N5 Fe1 S1 108.23(4) .
N5 Fe1 N7 167.03(6) .
N7 Fe1 S1 84.64(4) .
C49 S1 Fe1 98.42(7) .
C4 P1 C1 97.57(8) .
C4 P1 C7 99.40(8) .
C7 P1 C1 96.09(8) .
C7 N1 Fe1 112.75(12) .
C7 N1 C9 105.94(14) .
C9 N1 Fe1 127.23(12) .
C7 N2 C8 107.71(14) .
C7 N2 C48 127.25(15) .
C8 N2 C48 125.04(14) .
C1 N3 Fe1 117.79(12) .
C1 N3 C3 106.30(15) .
C3 N3 Fe1 133.76(12) .
C1 N4 C2 107.68(14) .
C1 N4 C46 125.16(16) .
C2 N4 C46 127.07(15) .
C4 N5 Fe1 117.03(11) .
C4 N5 C6 106.13(15) .
C6 N5 Fe1 136.13(12) .
C4 N6 C5 107.30(14) .
C4 N6 C47 126.07(14) .
C5 N6 C47 126.59(15) .
Fe1 N7 H7A 109.3 .
Fe1 N7 H7B 109.3 .
H7A N7 H7B 107.9 .
C50 N7 Fe1 111.75(12) .
C50 N7 H7A 109.3 .
C50 N7 H7B 109.3 .
N3 C1 P1 125.26(13) .
N3 C1 N4 110.68(15) .
N4 C1 P1 124.04(13) .
N4 C2 C10 123.69(16) .
C3 C2 N4 105.72(15) .
C3 C2 C10 130.24(17) .
N3 C3 C16 121.56(16) .
C2 C3 N3 109.60(16) .
C2 C3 C16 128.84(17) .
N5 C4 P1 126.46(13) .
N5 C4 N6 111.08(15) .
N6 C4 P1 122.43(13) .
N6 C5 C22 123.87(16) .
C6 C5 N6 106.04(15) .
C6 C5 C22 129.90(16) .
N5 C6 C5 109.45(15) .
N5 C6 C28 122.47(16) .
C5 C6 C28 128.07(16) .
N1 C7 P1 126.74(13) .
N1 C7 N2 110.97(15) .
N2 C7 P1 122.19(13) .
N2 C8 C34 123.13(16) .
C9 C8 N2 106.18(15) .
C9 C8 C34 130.63(17) .
N1 C9 C40 122.85(15) .
C8 C9 N1 109.17(16) .
C8 C9 C40 127.94(16) .
C11 C10 C2 118.41(17) .
C15 C10 C2 122.56(17) .
C15 C10 C11 119.03(18) .
C10 C11 H11 119.8 .
C12 C11 C10 120.5(2) .
C12 C11 H11 119.8 .
C11 C12 H12 120.0 .
C11 C12 C13 120.0(2) .
C13 C12 H12 120.0 .
C12 C13 H13 120.1 .
C14 C13 C12 119.82(19) .
C14 C13 H13 120.1 .
C13 C14 H14 119.8 .
C13 C14 C15 120.46(19) .
C15 C14 H14 119.8 .
C10 C15 H15 119.9 .
C14 C15 C10 120.12(18) .
C14 C15 H15 119.9 .
C17 C16 C3 120.67(17) .
C21 C16 C3 120.21(16) .
C21 C16 C17 119.10(17) .
C16 C17 H17 119.9 .
C18 C17 C16 120.28(18) .
C18 C17 H17 119.9 .
C17 C18 H18 120.1 .
C19 C18 C17 119.72(18) .
C19 C18 H18 120.1 .
C18 C19 H19 119.9 .
C20 C19 C18 120.29(19) .
C20 C19 H19 119.9 .
C19 C20 H20 120.0 .
C21 C20 C19 120.08(19) .
C21 C20 H20 120.0 .
C16 C21 H21 119.7 .
C20 C21 C16 120.52(18) .
C20 C21 H21 119.7 .
C23 C22 C5 118.96(16) .
C27 C22 C5 122.09(16) .
C27 C22 C23 118.94(17) .
C22 C23 H23 119.8 .
C24 C23 C22 120.37(19) .
C24 C23 H23 119.8 .
C23 C24 H24 119.8 .
C25 C24 C23 120.40(19) .
C25 C24 H24 119.8 .
C24 C25 H25 120.2 .
C24 C25 C26 119.53(18) .
C26 C25 H25 120.2 .
C25 C26 H26 119.8 .
C25 C26 C27 120.49(19) .
C27 C26 H26 119.8 .
C22 C27 C26 120.25(18) .
C22 C27 H27 119.9 .
C26 C27 H27 119.9 .
C29 C28 C6 121.21(16) .
C29 C28 C33 119.10(17) .
C33 C28 C6 119.69(17) .
C28 C29 H29 119.8 .
C30 C29 C28 120.39(18) .
C30 C29 H29 119.8 .
C29 C30 H30 120.0 .
C31 C30 C29 120.07(19) .
C31 C30 H30 120.0 .
C30 C31 H31 120.1 .
C30 C31 C32 119.87(18) .
C32 C31 H31 120.1 .
C31 C32 H32 119.8 .
C31 C32 C33 120.34(19) .
C33 C32 H32 119.8 .
C28 C33 H33 119.9 .
C32 C33 C28 120.21(19) .
C32 C33 H33 119.9 .
C35 C34 C8 119.11(17) .
C39 C34 C8 120.76(17) .
C39 C34 C35 120.00(17) .
C34 C35 H35 120.1 .
C36 C35 C34 119.73(19) .
C36 C35 H35 120.1 .
C35 C36 H36 120.0 .
C37 C36 C35 120.01(19) .
C37 C36 H36 120.0 .
C36 C37 H37 119.9 .
C38 C37 C36 120.21(18) .
C38 C37 H37 119.9 .
C37 C38 H38 119.8 .
C37 C38 C39 120.35(19) .
C39 C38 H38 119.8 .
C34 C39 H39 120.2 .
C38 C39 C34 119.68(18) .
C38 C39 H39 120.2 .
C41 C40 C9 120.78(17) .
C45 C40 C9 120.21(17) .
C45 C40 C41 118.95(18) .
C40 C41 H41 119.8 .
C42 C41 C40 120.40(19) .
C42 C41 H41 119.8 .
C41 C42 H42 119.9 .
C43 C42 C41 120.2(2) .
C43 C42 H42 119.9 .
C42 C43 H43 120.1 .
C42 C43 C44 119.76(19) .
C44 C43 H43 120.1 .
C43 C44 H44 119.9 .
C45 C44 C43 120.2(2) .
C45 C44 H44 119.9 .
C40 C45 H45 119.8 .
C44 C45 C40 120.46(19) .
C44 C45 H45 119.8 .
N4 C46 H46A 109.5 .
N4 C46 H46B 109.5 .
N4 C46 H46C 109.5 .
H46A C46 H46B 109.5 .
H46A C46 H46C 109.5 .
H46B C46 H46C 109.5 .
N6 C47 H47A 109.5 .
N6 C47 H47B 109.5 .
N6 C47 H47C 109.5 .
H47A C47 H47B 109.5 .
H47A C47 H47C 109.5 .
H47B C47 H47C 109.5 .
N2 C48 H48A 109.5 .
N2 C48 H48B 109.5 .
N2 C48 H48C 109.5 .
H48A C48 H48B 109.5 .
H48A C48 H48C 109.5 .
H48B C48 H48C 109.5 .
S1 C49 H49A 109.3 .
S1 C49 H49B 109.3 .
H49A C49 H49B 108.0 .
C50 C49 S1 111.50(14) .
C50 C49 H49A 109.3 .
C50 C49 H49B 109.3 .
N7 C50 C49 109.41(17) .
N7 C50 H50A 109.8 .
N7 C50 H50B 109.8 .
C49 C50 H50A 109.8 .
C49 C50 H50B 109.8 .
H50A C50 H50B 108.2 .
Cl1 C76 H76A 110.3 .
Cl1 C76 H76B 110.3 .
C76 C76 Cl1 107.2(3) 3_566
C76 C76 H76A 110.3 3_566
C76 C76 H76B 110.3 3_566
H76A C76 H76B 108.5 .
C75 O1 H1 109.5 .
O1 C75 H75A 109.5 .
O1 C75 H75B 109.5 .
O1 C75 H75C 109.5 .
H75A C75 H75B 109.5 .
H75A C75 H75C 109.5 .
H75B C75 H75C 109.5 .
C52 C51 C56 114.81(17) .
C52 C51 B1 122.97(17) .
C56 C51 B1 122.00(16) .
C51 C52 H52 118.6 .
C53 C52 C51 122.8(2) .
C53 C52 H52 118.6 .
C52 C53 H53 119.8 .
C54 C53 C52 120.35(19) .
C54 C53 H53 119.8 .
C53 C54 H54 120.5 .
C53 C54 C55 118.97(19) .
C55 C54 H54 120.5 .
C54 C55 H55 120.1 .
C54 C55 C56 119.76(19) .
C56 C55 H55 120.1 .
C51 C56 H56 118.4 .
C55 C56 C51 123.25(18) .
C55 C56 H56 118.4 .
C58 C57 C62 114.92(17) .
C58 C57 B1 125.92(16) .
C62 C57 B1 119.07(16) .
C57 C58 H58 118.7 .
C59 C58 C57 122.59(18) .
C59 C58 H58 118.7 .
C58 C59 H59 119.8 .
C60 C59 C58 120.35(18) .
C60 C59 H59 119.8 .
C59 C60 H60 120.6 .
C61 C60 C59 118.78(18) .
C61 C60 H60 120.6 .
C60 C61 H61 119.9 .
C60 C61 C62 120.19(18) .
C62 C61 H61 119.9 .
C57 C62 H62 118.4 .
C61 C62 C57 123.11(18) .
C61 C62 H62 118.4 .
C64 C63 C68 114.98(17) .
C64 C63 B1 124.22(16) .
C68 C63 B1 120.60(16) .
C63 C64 H64 118.5 .
C65 C64 C63 122.92(18) .
C65 C64 H64 118.5 .
C64 C65 H65 119.9 .
C66 C65 C64 120.13(19) .
C66 C65 H65 119.9 .
C65 C66 H66 120.7 .
C67 C66 C65 118.57(18) .
C67 C66 H66 120.7 .
C66 C67 H67 119.8 .
C68 C67 C66 120.37(19) .
C68 C67 H67 119.8 .
C63 C68 H68 118.5 .
C67 C68 C63 123.00(19) .
C67 C68 H68 118.5 .
C70 C69 B1 120.48(17) .
C74 C69 C70 115.47(18) .
C74 C69 B1 123.83(17) .
C69 C70 H70 118.7 .
C71 C70 C69 122.5(2) .
C71 C70 H70 118.7 .
C70 C71 H71 119.8 .
C72 C71 C70 120.3(2) .
C72 C71 H71 119.8 .
C71 C72 H72 120.5 .
C73 C72 C71 119.03(19) .
C73 C72 H72 120.5 .
C72 C73 H73 119.9 .
C72 C73 C74 120.1(2) .
C74 C73 H73 119.9 .
C69 C74 H74 118.8 .
C73 C74 C69 122.5(2) .
C73 C74 H74 118.8 .
C51 B1 C57 113.13(15) .
C63 B1 C51 104.59(14) .
C63 B1 C57 111.40(15) .
C69 B1 C51 111.53(15) .
C69 B1 C57 104.58(14) .
C69 B1 C63 111.80(15) .

loop_
_geom_bond_atom_site_label_1
_geom_bond_atom_site_label_2
_geom_bond_distance
_geom_bond_site_symmetry_2
Fe1 S1 2.3051(5) .
Fe1 N1 2.1688(15) .
Fe1 N3 2.1776(15) .
Fe1 N5 2.1831(15) .
Fe1 N7 2.2478(16) .
S1 C49 1.840(2) .
P1 C1 1.8251(18) .
P1 C4 1.8179(17) .
P1 C7 1.8206(18) .
N1 C7 1.329(2) .
N1 C9 1.389(2) .
N2 C7 1.356(2) .
N2 C8 1.375(2) .
N2 C48 1.465(2) .
N3 C1 1.334(2) .
N3 C3 1.380(2) .
N4 C1 1.361(2) .
N4 C2 1.385(2) .
N4 C46 1.469(2) .
N5 C4 1.337(2) .
N5 C6 1.377(2) .
N6 C4 1.358(2) .
N6 C5 1.384(2) .
N6 C47 1.466(2) .
N7 H7A 0.9200 .
N7 H7B 0.9200 .
N7 C50 1.474(3) .
C2 C3 1.378(3) .
C2 C10 1.473(2) .
C3 C16 1.470(3) .
C5 C6 1.380(3) .
C5 C22 1.477(2) .
C6 C28 1.475(2) .
C8 C9 1.374(2) .
C8 C34 1.477(2) .
C9 C40 1.473(3) .
C10 C11 1.399(3) .
C10 C15 1.397(3) .
C11 H11 0.9500 .
C11 C12 1.381(3) .
C12 H12 0.9500 .
C12 C13 1.394(3) .
C13 H13 0.9500 .
C13 C14 1.382(3) .
C14 H14 0.9500 .
C14 C15 1.387(3) .
C15 H15 0.9500 .
C16 C17 1.397(3) .
C16 C21 1.396(3) .
C17 H17 0.9500 .
C17 C18 1.394(3) .
C18 H18 0.9500 .
C18 C19 1.388(3) .
C19 H19 0.9500 .
C19 C20 1.386(3) .
C20 H20 0.9500 .
C20 C21 1.383(3) .
C21 H21 0.9500 .
C22 C23 1.400(2) .
C22 C27 1.391(3) .
C23 H23 0.9500 .
C23 C24 1.391(3) .
C24 H24 0.9500 .
C24 C25 1.382(3) .
C25 H25 0.9500 .
C25 C26 1.388(3) .
C26 H26 0.9500 .
C26 C27 1.393(3) .
C27 H27 0.9500 .
C28 C29 1.393(3) .
C28 C33 1.397(3) .
C29 H29 0.9500 .
C29 C30 1.392(3) .
C30 H30 0.9500 .
C30 C31 1.385(3) .
C31 H31 0.9500 .
C31 C32 1.387(3) .
C32 H32 0.9500 .
C32 C33 1.387(3) .
C33 H33 0.9500 .
C34 C35 1.398(3) .
C34 C39 1.392(3) .
C35 H35 0.9500 .
C35 C36 1.391(3) .
C36 H36 0.9500 .
C36 C37 1.386(3) .
C37 H37 0.9500 .
C37 C38 1.384(3) .
C38 H38 0.9500 .
C38 C39 1.388(3) .
C39 H39 0.9500 .
C40 C41 1.398(3) .
C40 C45 1.394(3) .
C41 H41 0.9500 .
C41 C42 1.386(3) .
C42 H42 0.9500 .
C42 C43 1.385(3) .
C43 H43 0.9500 .
C43 C44 1.391(3) .
C44 H44 0.9500 .
C44 C45 1.383(3) .
C45 H45 0.9500 .
C46 H46A 0.9800 .
C46 H46B 0.9800 .
C46 H46C 0.9800 .
C47 H47A 0.9800 .
C47 H47B 0.9800 .
C47 H47C 0.9800 .
C48 H48A 0.9800 .
C48 H48B 0.9800 .
C48 H48C 0.9800 .
C49 H49A 0.9900 .
C49 H49B 0.9900 .
C49 C50 1.513(3) .
C50 H50A 0.9900 .
C50 H50B 0.9900 .
Cl1 C76 1.812(3) .
C76 C76 1.472(6) 3_566
C76 H76A 0.9900 .
C76 H76B 0.9900 .
O1 H1 0.8400 .
O1 C75 1.404(3) .
C75 H75A 0.9800 .
C75 H75B 0.9800 .
C75 H75C 0.9800 .
C51 C52 1.402(3) .
C51 C56 1.409(3) .
C51 B1 1.646(3) .
C52 H52 0.9500 .
C52 C53 1.396(3) .
C53 H53 0.9500 .
C53 C54 1.385(3) .
C54 H54 0.9500 .
C54 C55 1.390(3) .
C55 H55 0.9500 .
C55 C56 1.393(3) .
C56 H56 0.9500 .
C57 C58 1.405(3) .
C57 C62 1.408(3) .
C57 B1 1.647(3) .
C58 H58 0.9500 .
C58 C59 1.397(3) .
C59 H59 0.9500 .
C59 C60 1.387(3) .
C60 H60 0.9500 .
C60 C61 1.387(3) .
C61 H61 0.9500 .
C61 C62 1.388(3) .
C62 H62 0.9500 .
C63 C64 1.401(3) .
C63 C68 1.408(3) .
C63 B1 1.645(3) .
C64 H64 0.9500 .
C64 C65 1.398(3) .
C65 H65 0.9500 .
C65 C66 1.392(3) .
C66 H66 0.9500 .
C66 C67 1.390(3) .
C67 H67 0.9500 .
C67 C68 1.389(3) .
C68 H68 0.9500 .
C69 C70 1.406(3) .
C69 C74 1.399(3) .
C69 B1 1.641(3) .
C70 H70 0.9500 .
C70 C71 1.388(3) .
C71 H71 0.9500 .
C71 C72 1.385(3) .
C72 H72 0.9500 .
C72 C73 1.381(3) .
C73 H73 0.9500 .
C73 C74 1.399(3) .
C74 H74 0.9500 .

loop_
_geom_hbond_atom_site_label_D
_geom_hbond_atom_site_label_H
_geom_hbond_atom_site_label_A
_geom_hbond_distance_DH
_geom_hbond_distance_HA
_geom_hbond_distance_DA
_geom_hbond_angle_DHA
O1 H1 S1 0.84 2.39 3.2115(18) 168.0

loop_
_geom_torsion_atom_site_label_1
_geom_torsion_atom_site_label_2
_geom_torsion_atom_site_label_3
_geom_torsion_atom_site_label_4
_geom_torsion
Fe1 S1 C49 C50 -39.41(16)
Fe1 N1 C7 P1 34.78(19)
Fe1 N1 C7 N2 -141.58(12)
Fe1 N1 C9 C8 134.22(14)
Fe1 N1 C9 C40 -47.9(2)
Fe1 N3 C1 P1 -14.2(2)
Fe1 N3 C1 N4 164.41(11)
Fe1 N3 C3 C2 -161.47(12)
Fe1 N3 C3 C16 17.9(2)
Fe1 N5 C4 P1 10.0(2)
Fe1 N5 C4 N6 -172.02(11)
Fe1 N5 C6 C5 169.66(13)
Fe1 N5 C6 C28 -9.3(3)
Fe1 N7 C50 C49 -43.09(19)
S1 Fe1 N1 C7 -174.54(10)
S1 Fe1 N1 C9 51.62(16)
S1 Fe1 N3 C1 168.31(10)
S1 Fe1 N3 C3 -30.99(19)
S1 Fe1 N5 C4 164.35(11)
S1 Fe1 N5 C6 -4.38(17)
S1 Fe1 N7 C50 14.70(13)
S1 C49 C50 N7 56.5(2)
N1 Fe1 S1 C49 -72.94(9)
N1 Fe1 N3 C1 -26.56(13)
N1 Fe1 N3 C3 134.14(15)
N1 Fe1 N5 C4 43.15(13)
N1 Fe1 N5 C6 -125.58(17)
N1 Fe1 N7 C50 135.77(14)
N1 C9 C40 C41 144.60(18)
N1 C9 C40 C45 -38.2(3)
N2 C8 C9 N1 1.5(2)
N2 C8 C9 C40 -176.25(18)
N2 C8 C34 C35 -67.3(3)
N2 C8 C34 C39 116.7(2)
N3 Fe1 S1 C49 89.90(10)
N3 Fe1 N1 C7 16.72(13)
N3 Fe1 N1 C9 -117.12(15)
N3 Fe1 N5 C4 -56.07(13)
N3 Fe1 N5 C6 135.20(17)
N3 Fe1 N7 C50 -125.44(14)
N3 C3 C16 C17 40.9(2)
N3 C3 C16 C21 -137.96(18)
N4 C2 C3 N3 -0.11(19)
N4 C2 C3 C16 -179.43(17)
N4 C2 C10 C11 -125.6(2)
N4 C2 C10 C15 54.5(3)
N5 Fe1 S1 C49 -169.66(8)
N5 Fe1 N1 C7 -65.49(12)
N5 Fe1 N1 C9 160.67(15)
N5 Fe1 N3 C1 58.59(13)
N5 Fe1 N3 C3 -140.71(16)
N5 Fe1 N7 C50 -158.1(2)
N5 C6 C28 C29 -51.4(2)
N5 C6 C28 C33 127.69(19)
N6 C5 C6 N5 -0.03(19)
N6 C5 C6 C28 178.86(16)
N6 C5 C22 C23 124.11(19)
N6 C5 C22 C27 -56.6(2)
N7 Fe1 S1 C49 12.03(9)
N7 Fe1 N1 C7 102.64(13)
N7 Fe1 N1 C9 -31.20(15)
N7 Fe1 N3 C1 -114.39(13)
N7 Fe1 N3 C3 46.31(16)
N7 Fe1 N5 C4 -23.2(3)
N7 Fe1 N5 C6 168.1(2)
C1 P1 C4 N5 44.97(17)
C1 P1 C4 N6 -132.78(15)
C1 P1 C7 N1 -73.73(17)
C1 P1 C7 N2 102.26(15)
C1 N3 C3 C2 0.79(19)
C1 N3 C3 C16 -179.83(16)
C1 N4 C2 C3 -0.61(19)
C1 N4 C2 C10 173.27(16)
C2 N4 C1 P1 179.75(12)
C2 N4 C1 N3 1.15(19)
C2 C3 C16 C17 -139.81(19)
C2 C3 C16 C21 41.3(3)
C2 C10 C11 C12 179.1(2)
C2 C10 C15 C14 -178.53(18)
C3 N3 C1 P1 -179.77(13)
C3 N3 C1 N4 -1.19(19)
C3 C2 C10 C11 46.6(3)
C3 C2 C10 C15 -133.2(2)
C3 C16 C17 C18 -178.90(17)
C3 C16 C21 C20 179.23(17)
C4 P1 C1 N3 -42.36(16)
C4 P1 C1 N4 139.25(15)
C4 P1 C7 N1 25.01(18)
C4 P1 C7 N2 -159.00(15)
C4 N5 C6 C5 0.10(19)
C4 N5 C6 C28 -178.87(16)
C4 N6 C5 C6 -0.05(18)
C4 N6 C5 C22 -175.50(16)
C5 N6 C4 P1 178.17(12)
C5 N6 C4 N5 0.11(19)
C5 C6 C28 C29 129.8(2)
C5 C6 C28 C33 -51.1(3)
C5 C22 C23 C24 -179.67(17)
C5 C22 C27 C26 179.74(17)
C6 N5 C4 P1 -178.10(13)
C6 N5 C4 N6 -0.13(19)
C6 C5 C22 C23 -50.2(3)
C6 C5 C22 C27 129.0(2)
C6 C28 C29 C30 177.49(17)
C6 C28 C33 C32 -177.54(18)
C7 P1 C1 N3 58.01(16)
C7 P1 C1 N4 -120.39(15)
C7 P1 C4 N5 -52.52(17)
C7 P1 C4 N6 129.73(15)
C7 N1 C9 C8 -2.0(2)
C7 N1 C9 C40 175.89(17)
C7 N2 C8 C9 -0.4(2)
C7 N2 C8 C34 177.06(17)
C8 N2 C7 P1 -177.40(13)
C8 N2 C7 N1 -0.8(2)
C8 C9 C40 C41 -37.9(3)
C8 C9 C40 C45 139.3(2)
C8 C34 C35 C36 -174.63(18)
C8 C34 C39 C38 175.39(18)
C9 N1 C7 P1 178.10(14)
C9 N1 C7 N2 1.7(2)
C9 C8 C34 C35 109.5(2)
C9 C8 C34 C39 -66.4(3)
C9 C40 C41 C42 176.39(18)
C9 C40 C45 C44 -176.2(2)
C10 C2 C3 N3 -173.43(17)
C10 C2 C3 C16 7.3(3)
C10 C11 C12 C13 -0.5(4)
C11 C10 C15 C14 1.6(3)
C11 C12 C13 C14 1.5(4)
C12 C13 C14 C15 -0.9(3)
C13 C14 C15 C10 -0.7(3)
C15 C10 C11 C12 -1.0(3)
C16 C17 C18 C19 -0.3(3)
C17 C16 C21 C20 0.3(3)
C17 C18 C19 C20 0.2(3)
C18 C19 C20 C21 0.1(3)
C19 C20 C21 C16 -0.4(3)
C21 C16 C17 C18 0.0(3)
C22 C5 C6 N5 175.05(17)
C22 C5 C6 C28 -6.1(3)
C22 C23 C24 C25 -0.1(3)
C23 C22 C27 C26 -1.0(3)
C23 C24 C25 C26 -0.9(3)
C24 C25 C26 C27 0.9(3)
C25 C26 C27 C22 0.0(3)
C27 C22 C23 C24 1.1(3)
C28 C29 C30 C31 0.7(3)
C29 C28 C33 C32 1.6(3)
C29 C30 C31 C32 0.3(3)
C30 C31 C32 C33 -0.3(3)
C31 C32 C33 C28 -0.6(3)
C33 C28 C29 C30 -1.6(3)
C34 C8 C9 N1 -175.74(18)
C34 C8 C9 C40 6.5(3)
C34 C35 C36 C37 -0.9(3)
C35 C34 C39 C38 -0.5(3)
C35 C36 C37 C38 -0.3(3)
C36 C37 C38 C39 1.2(3)
C37 C38 C39 C34 -0.7(3)
C39 C34 C35 C36 1.3(3)
C40 C41 C42 C43 0.1(3)
C41 C40 C45 C44 1.0(3)
C41 C42 C43 C44 0.4(3)
C42 C43 C44 C45 -0.3(4)
C43 C44 C45 C40 -0.5(4)
C45 C40 C41 C42 -0.8(3)
C46 N4 C1 P1 3.0(2)
C46 N4 C1 N3 -175.64(15)
C46 N4 C2 C3 176.11(16)
C46 N4 C2 C10 -10.0(3)
C47 N6 C4 P1 -4.0(2)
C47 N6 C4 N5 177.93(16)
C47 N6 C5 C6 -177.85(16)
C47 N6 C5 C22 6.7(3)
C48 N2 C7 P1 3.1(3)
C48 N2 C7 N1 179.67(17)
C48 N2 C8 C9 179.06(16)
C48 N2 C8 C34 -3.4(3)
C51 C52 C53 C54 -0.2(3)
C52 C51 C56 C55 -2.6(3)
C52 C51 B1 C57 137.21(18)
C52 C51 B1 C63 -101.4(2)
C52 C51 B1 C69 19.6(2)
C52 C53 C54 C55 -1.1(3)
C53 C54 C55 C56 0.5(3)
C54 C55 C56 C51 1.5(3)
C56 C51 C52 C53 2.0(3)
C56 C51 B1 C57 -48.4(2)
C56 C51 B1 C63 73.0(2)
C56 C51 B1 C69 -166.01(16)
C57 C58 C59 C60 1.2(3)
C58 C57 C62 C61 1.5(3)
C58 C57 B1 C51 -6.7(3)
C58 C57 B1 C63 -124.23(19)
C58 C57 B1 C69 114.8(2)
C58 C59 C60 C61 0.9(3)
C59 C60 C61 C62 -1.7(3)
C60 C61 C62 C57 0.5(3)
C62 C57 C58 C59 -2.3(3)
C62 C57 B1 C51 176.88(16)
C62 C57 B1 C63 59.4(2)
C62 C57 B1 C69 -61.5(2)
C63 C64 C65 C66 2.0(3)
C64 C63 C68 C67 -0.5(3)
C64 C63 B1 C51 -105.21(19)
C64 C63 B1 C57 17.3(2)
C64 C63 B1 C69 133.95(18)
C64 C65 C66 C67 -1.0(3)
C65 C66 C67 C68 -0.6(3)
C66 C67 C68 C63 1.4(3)
C68 C63 C64 C65 -1.2(3)
C68 C63 B1 C51 69.3(2)
C68 C63 B1 C57 -168.10(16)
C68 C63 B1 C69 -51.5(2)
C69 C70 C71 C72 -0.6(3)
C70 C69 C74 C73 -0.9(3)
C70 C69 B1 C51 49.8(2)
C70 C69 B1 C57 -72.8(2)
C70 C69 B1 C63 166.56(16)
C70 C71 C72 C73 -0.5(3)
C71 C72 C73 C74 0.8(3)
C72 C73 C74 C69 -0.1(3)
C74 C69 C70 C71 1.3(3)
C74 C69 B1 C51 -135.67(18)
C74 C69 B1 C57 101.7(2)
C74 C69 B1 C63 -19.0(2)
B1 C51 C52 C53 176.72(19)
B1 C51 C56 C55 -177.43(17)
B1 C57 C58 C59 -178.86(18)
B1 C57 C62 C61 178.26(18)
B1 C63 C64 C65 173.68(17)
B1 C63 C68 C67 -175.56(17)
B1 C69 C70 C71 176.18(17)
B1 C69 C74 C73 -175.67(18)

loop_
_exptl_oxdiff_crystal_face_indexfrac_h
_exptl_oxdiff_crystal_face_indexfrac_k
_exptl_oxdiff_crystal_face_indexfrac_l
_exptl_oxdiff_crystal_face_x
_exptl_oxdiff_crystal_face_y
_exptl_oxdiff_crystal_face_z
0.9885 -14.0050 -0.9966 0.5886 -0.6328 0.5649
-4.0081 -8.0060 8.9948 0.6024 -0.6700 -0.4466
-3.9927 10.0019 6.9928 -0.2279 0.2652 -0.9121
4.9974 -4.9987 -9.9916 -0.0601 0.0826 0.9773
-11.9997 0.0145 -0.0042 0.7526 0.6625 -0.1415
11.9997 -0.0145 0.0042 -0.7526 -0.6625 0.1415
2.0088 9.0078 -7.9963 -0.5254 0.7672 0.3141
-0.9888 13.0074 -2.0015 -0.5357 0.7631 -0.3064
